data_1515425
loop_
_publ_author_name
'Che, Chi-Ming'
'Chow, Cheuk-Fai'
'Yuen, Mai-Yan'
'Roy, V. A. L.'
'Lu, Wei'
'Chen, Yong'
'Chui, Stephen Sin-Yin'
'Zhu, Nianyong'

_publ_section_title
;
 Single microcrystals of organoplatinum(II) complexes with high
 charge-carrier mobility
;
_journal_issue 2
_journal_name_full 'Chemical Science'
_journal_page_first 216
_journal_paper_doi 10.1039/c0sc00479k
_journal_volume 2
_journal_year 2011
_chemical_formula_moiety 'C13 H13 Cl N5 Pt, Cl O4'
_chemical_formula_sum 'C13 H13 Cl2 N5 O4 Pt'
_chemical_formula_weight 569.27
_chemical_name_systematic
;
?
;
_space_group_IT_number 14
_symmetry_cell_setting monoclinic
_symmetry_space_group_name_Hall '-P 2ybc'
_symmetry_space_group_name_H-M 'P 1 21/c 1'
_atom_sites_solution_hydrogens geom
_atom_sites_solution_primary direct
_atom_sites_solution_secondary difmap
_audit_creation_method SHELXL-97
_cell_angle_alpha 90.00
_cell_angle_beta 108.89(3)
_cell_angle_gamma 90.00
_cell_formula_units_Z 4
_cell_length_a 10.669(2)
_cell_length_b 10.411(2)
_cell_length_c 15.689(3)
_cell_measurement_reflns_used 0
_cell_measurement_temperature 301(2)
_cell_measurement_theta_max 0
_cell_measurement_theta_min 0
_cell_volume 1648.8(6)
_computing_cell_refinement 'Bruker XSCANS'
_computing_data_collection 'Bruker XSCANS'
_computing_data_reduction 'Bruker SHELXTL'
_computing_molecular_graphics 'Ortep-3 for Windows (Farrugia, 1997)'
_computing_publication_material 'WinGX publication routines (Farrugia,1999)'
_computing_structure_refinement 'SHELXL-97 (Sheldrick, 1997)'
_computing_structure_solution SHELXS-97
_diffrn_ambient_temperature 301(2)
_diffrn_measured_fraction_theta_full 0.995
_diffrn_measured_fraction_theta_max 0.995
_diffrn_measurement_device_type 'Bruker Smart CCD 1000'
_diffrn_measurement_method 'phi and omega scans'
_diffrn_radiation_monochromator graphite
_diffrn_radiation_source 'fine-focus sealed tube'
_diffrn_radiation_type MoK\a
_diffrn_radiation_wavelength 0.71073
_diffrn_reflns_av_R_equivalents 0.0188
_diffrn_reflns_av_sigmaI/netI 0.0183
_diffrn_reflns_limit_h_max 13
_diffrn_reflns_limit_h_min -12
_diffrn_reflns_limit_k_max 12
_diffrn_reflns_limit_k_min -12
_diffrn_reflns_limit_l_max 14
_diffrn_reflns_limit_l_min -19
_diffrn_reflns_number 9437
_diffrn_reflns_theta_full 25.68
_diffrn_reflns_theta_max 25.68
_diffrn_reflns_theta_min 2.39
_exptl_absorpt_coefficient_mu 8.865
_exptl_absorpt_correction_T_max 1.000000
_exptl_absorpt_correction_T_min 0.641508
_exptl_absorpt_correction_type empirical
_exptl_absorpt_process_details SADABS
_exptl_crystal_colour yellow
_exptl_crystal_density_diffrn 2.293
_exptl_crystal_density_method 'not measured'
_exptl_crystal_description prism
_exptl_crystal_F_000 1080
_exptl_crystal_size_max 0.3
_exptl_crystal_size_mid 0.2
_exptl_crystal_size_min 0.2
_refine_diff_density_max 0.545
_refine_diff_density_min -1.204
_refine_diff_density_rms 0.196
_refine_ls_extinction_method none
_refine_ls_goodness_of_fit_ref 1.188
_refine_ls_hydrogen_treatment constr
_refine_ls_matrix_type full
_refine_ls_number_parameters 228
_refine_ls_number_reflns 3116
_refine_ls_number_restraints 0
_refine_ls_restrained_S_all 1.188
_refine_ls_R_factor_all 0.0201
_refine_ls_R_factor_gt 0.0187
_refine_ls_shift/su_max 0.002
_refine_ls_shift/su_mean 0.000
_refine_ls_structure_factor_coef Fsqd
_refine_ls_weighting_details 'calc w=1/[\s^2^(Fo^2^)+(0.0237P)^2^+1.1486P] where P=(Fo^2^+2Fc^2^)/3'
_refine_ls_weighting_scheme calc
_refine_ls_wR_factor_gt 0.0479
_refine_ls_wR_factor_ref 0.0484
_reflns_number_gt 2956
_reflns_number_total 3116
_reflns_threshold_expression >2sigma(I)
_cod_data_source_file c0sc00479k.txt
_cod_data_source_block wt1535
_cod_depositor_comments
;

2017-03-17
Z value and formula fixed to values more according to usual
chemical conventions.                 miguel
;
_cod_original_formula_sum 'C26 H26 Cl4 N10 O8 Pt2'
_cod_original_formula_weight 1138.55
_cod_original_formula_moiety 'C26 H26 Cl4 N10 O8 Pt2'
_cod_original_formula_units_Z 2
_cod_original_sg_symbol_H-M 'P 21/c'
_cod_database_code 1515425

loop_
_symmetry_equiv_pos_as_xyz
'x, y, z'
'-x, y+1/2, -z+1/2'
'-x, -y, -z'
'x, -y-1/2, z-1/2'

loop_
_atom_site_label
_atom_site_type_symbol
_atom_site_fract_x
_atom_site_fract_y
_atom_site_fract_z
_atom_site_U_iso_or_equiv
_atom_site_adp_type
_atom_site_occupancy
_atom_site_symmetry_multiplicity
_atom_site_calc_flag
_atom_site_refinement_flags
C1 C 0.1771(4) 0.0991(5) 0.1879(3) 0.0515(10) Uani 1 1 d .
H1 H 0.1007 0.1151 0.2024 0.062 Uiso 1 1 calc R
C2 C 0.2359(4) -0.0186(4) 0.1911(3) 0.0475(9) Uani 1 1 d .
H2 H 0.2085 -0.0967 0.2078 0.057 Uiso 1 1 calc R
C3 C 0.3452(3) 0.0044(3) 0.1641(2) 0.0370(8) Uani 1 1 d .
C4 C 0.4487(3) -0.0761(3) 0.1504(2) 0.0338(7) Uani 1 1 d .
C5 C 0.4610(4) -0.2088(4) 0.1564(3) 0.0422(9) Uani 1 1 d .
H5 H 0.3993 -0.2584 0.1720 0.051 Uiso 1 1 calc R
C6 C 0.5674(4) -0.2659(4) 0.1384(3) 0.0463(9) Uani 1 1 d .
H6 H 0.5769 -0.3548 0.1421 0.056 Uiso 1 1 calc R
C7 C 0.6588(4) -0.1932(3) 0.1155(3) 0.0429(9) Uani 1 1 d .
H7 H 0.7298 -0.2321 0.1035 0.052 Uiso 1 1 calc R
C8 C 0.6438(3) -0.0611(3) 0.1103(2) 0.0345(7) Uani 1 1 d .
C9 C 0.7248(3) 0.0352(4) 0.0850(2) 0.0370(7) Uani 1 1 d .
C10 C 0.8367(4) 0.0300(4) 0.0589(3) 0.0483(9) Uani 1 1 d .
H10 H 0.8856 -0.0424 0.0550 0.058 Uiso 1 1 calc R
C11 C 0.8600(4) 0.1535(5) 0.0403(3) 0.0536(11) Uani 1 1 d .
H11 H 0.9288 0.1808 0.0205 0.064 Uiso 1 1 calc R
C12 C 0.2153(5) 0.3231(4) 0.1457(3) 0.0573(12) Uani 1 1 d .
H12A H 0.2899 0.3734 0.1802 0.086 Uiso 1 1 calc R
H12B H 0.1401 0.3428 0.1642 0.086 Uiso 1 1 calc R
H12C H 0.1951 0.3426 0.0829 0.086 Uiso 1 1 calc R
C13 C 0.7593(5) 0.3688(4) 0.0477(3) 0.0607(12) Uani 1 1 d .
H13A H 0.6745 0.3928 0.0063 0.091 Uiso 1 1 calc R
H13B H 0.8281 0.4004 0.0261 0.091 Uiso 1 1 calc R
H13C H 0.7697 0.4052 0.1058 0.091 Uiso 1 1 calc R
Pt1 Pt 0.513401(12) 0.180082(12) 0.112635(8) 0.02950(6) Uani 1 1 d .
O1 O 1.0041(4) 0.5354(3) 0.1836(3) 0.0940(13) Uani 1 1 d .
O2 O 0.9637(5) 0.7029(6) 0.0782(3) 0.121(2) Uani 1 1 d .
O3 O 1.1785(4) 0.6471(4) 0.1592(3) 0.0926(13) Uani 1 1 d .
O4 O 1.0442(5) 0.7457(4) 0.2302(3) 0.0923(13) Uani 1 1 d .
N1 N 0.2470(3) 0.1874(3) 0.1604(2) 0.0424(8) Uani 1 1 d .
N2 N 0.3524(3) 0.1307(3) 0.14562(19) 0.0346(6) Uani 1 1 d .
N3 N 0.5393(3) -0.0070(3) 0.12681(17) 0.0315(6) Uani 1 1 d .
N4 N 0.6823(3) 0.1579(3) 0.0827(2) 0.0362(7) Uani 1 1 d .
N5 N 0.7678(3) 0.2296(3) 0.0550(2) 0.0429(7) Uani 1 1 d .
Cl1 Cl 0.48254(12) 0.39731(9) 0.09714(8) 0.0564(3) Uani 1 1 d .
Cl2 Cl 1.04732(10) 0.65613(10) 0.16130(7) 0.0476(2) Uani 1 1 d .

loop_
_atom_site_aniso_label
_atom_site_aniso_U_11
_atom_site_aniso_U_22
_atom_site_aniso_U_33
_atom_site_aniso_U_23
_atom_site_aniso_U_13
_atom_site_aniso_U_12
C1 0.0361(19) 0.076(3) 0.047(2) -0.009(2) 0.0192(17) -0.006(2)
C2 0.043(2) 0.060(3) 0.043(2) 0.0011(19) 0.0184(16) -0.0149(19)
C3 0.0389(18) 0.0392(18) 0.0320(17) -0.0007(15) 0.0103(14) -0.0062(14)
C4 0.0410(18) 0.0302(17) 0.0292(16) 0.0011(13) 0.0100(13) -0.0068(14)
C5 0.054(2) 0.0326(18) 0.0355(19) 0.0025(15) 0.0087(16) -0.0110(17)
C6 0.063(3) 0.0279(18) 0.040(2) 0.0033(16) 0.0054(18) 0.0026(17)
C7 0.051(2) 0.0366(19) 0.038(2) -0.0015(15) 0.0098(17) 0.0097(16)
C8 0.0387(17) 0.0360(18) 0.0273(16) 0.0012(14) 0.0087(13) 0.0025(14)
C9 0.0345(17) 0.042(2) 0.0339(17) 0.0012(15) 0.0108(13) 0.0037(15)
C10 0.0369(19) 0.066(3) 0.044(2) 0.0019(19) 0.0160(16) 0.0063(18)
C11 0.035(2) 0.084(3) 0.047(2) 0.003(2) 0.0191(17) -0.008(2)
C12 0.056(3) 0.057(3) 0.058(3) -0.002(2) 0.017(2) 0.018(2)
C13 0.071(3) 0.051(3) 0.065(3) 0.006(2) 0.028(2) -0.023(2)
Pt1 0.03332(9) 0.02547(8) 0.02964(9) 0.00085(5) 0.01011(6) -0.00280(4)
O1 0.113(3) 0.053(2) 0.147(4) -0.012(2) 0.084(3) -0.025(2)
O2 0.097(3) 0.186(6) 0.075(3) 0.034(3) 0.022(3) 0.024(3)
O3 0.058(2) 0.092(3) 0.144(4) -0.008(3) 0.056(2) -0.008(2)
O4 0.127(3) 0.072(2) 0.106(3) -0.036(2) 0.076(3) -0.037(2)
N1 0.0318(16) 0.056(2) 0.0400(17) -0.0062(14) 0.0129(13) 0.0056(13)
N2 0.0351(15) 0.0346(15) 0.0351(15) -0.0017(12) 0.0126(12) -0.0014(12)
N3 0.0363(14) 0.0288(14) 0.0295(13) 0.0009(11) 0.0107(11) -0.0015(11)
N4 0.0350(15) 0.0404(16) 0.0344(16) 0.0039(12) 0.0129(12) -0.0091(12)
N5 0.0382(17) 0.0520(19) 0.0390(17) 0.0067(15) 0.0134(13) -0.0134(15)
Cl1 0.0756(7) 0.0265(4) 0.0704(7) 0.0051(4) 0.0282(5) 0.0011(4)
Cl2 0.0464(5) 0.0454(5) 0.0588(6) -0.0018(4) 0.0277(5) -0.0093(4)

loop_
_atom_type_symbol
_atom_type_description
_atom_type_scat_dispersion_real
_atom_type_scat_dispersion_imag
_atom_type_scat_source
C C 0.0033 0.0016 'International Tables Vol C Tables 4.2.6.8 and 6.1.1.4'
H H 0.0000 0.0000 'International Tables Vol C Tables 4.2.6.8 and 6.1.1.4'
Pt Pt -1.7033 8.3905 'International Tables Vol C Tables 4.2.6.8 and 6.1.1.4'
O O 0.0106 0.0060 'International Tables Vol C Tables 4.2.6.8 and 6.1.1.4'
N N 0.0061 0.0033 'International Tables Vol C Tables 4.2.6.8 and 6.1.1.4'
Cl Cl 0.1484 0.1585 'International Tables Vol C Tables 4.2.6.8 and 6.1.1.4'

loop_
_geom_angle_atom_site_label_1
_geom_angle_atom_site_label_2
_geom_angle_atom_site_label_3
_geom_angle
N1 C1 C2 109.3(3)
N1 C1 H1 125.3
C2 C1 H1 125.3
C1 C2 C3 104.7(4)
C1 C2 H2 127.6
C3 C2 H2 127.6
N2 C3 C2 110.2(3)
N2 C3 C4 115.4(3)
C2 C3 C4 134.4(4)
N3 C4 C5 119.2(3)
N3 C4 C3 112.2(3)
C5 C4 C3 128.5(3)
C6 C5 C4 118.6(4)
C6 C5 H5 120.7
C4 C5 H5 120.7
C7 C6 C5 120.9(4)
C7 C6 H6 119.5
C5 C6 H6 119.5
C6 C7 C8 119.1(4)
C6 C7 H7 120.5
C8 C7 H7 120.5
N3 C8 C7 119.5(3)
N3 C8 C9 111.4(3)
C7 C8 C9 129.1(3)
N4 C9 C10 110.1(3)
N4 C9 C8 115.7(3)
C10 C9 C8 134.2(4)
C11 C10 C9 105.2(4)
C11 C10 H10 127.4
C9 C10 H10 127.4
N5 C11 C10 109.1(4)
N5 C11 H11 125.5
C10 C11 H11 125.5
N1 C12 H12A 109.5
N1 C12 H12B 109.5
H12A C12 H12B 109.5
N1 C12 H12C 109.5
H12A C12 H12C 109.5
H12B C12 H12C 109.5
N5 C13 H13A 109.5
N5 C13 H13B 109.5
H13A C13 H13B 109.5
N5 C13 H13C 109.5
H13A C13 H13C 109.5
H13B C13 H13C 109.5
N3 Pt1 N2 79.56(11)
N3 Pt1 N4 79.03(12)
N2 Pt1 N4 158.56(13)
N3 Pt1 Cl1 179.51(8)
N2 Pt1 Cl1 100.04(9)
N4 Pt1 Cl1 101.38(9)
C1 N1 N2 109.5(3)
C1 N1 C12 126.4(4)
N2 N1 C12 124.0(3)
C3 N2 N1 106.2(3)
C3 N2 Pt1 114.5(2)
N1 N2 Pt1 139.2(2)
C8 N3 C4 122.7(3)
C8 N3 Pt1 119.1(2)
C4 N3 Pt1 118.1(2)
C9 N4 N5 105.9(3)
C9 N4 Pt1 114.8(2)
N5 N4 Pt1 139.2(3)
C11 N5 N4 109.7(3)
C11 N5 C13 127.3(3)
N4 N5 C13 122.9(3)
O2 Cl2 O3 109.7(3)
O2 Cl2 O1 112.1(3)
O3 Cl2 O1 110.4(3)
O2 Cl2 O4 108.1(3)
O3 Cl2 O4 109.0(3)
O1 Cl2 O4 107.5(2)

loop_
_geom_bond_atom_site_label_1
_geom_bond_atom_site_label_2
_geom_bond_distance
C1 N1 1.340(5)
C1 C2 1.370(6)
C1 H1 0.9300
C2 C3 1.384(5)
C2 H2 0.9300
C3 N2 1.354(5)
C3 C4 1.457(5)
C4 N3 1.349(4)
C4 C5 1.389(5)
C5 C6 1.389(6)
C5 H5 0.9300
C6 C7 1.372(6)
C6 H6 0.9300
C7 C8 1.383(5)
C7 H7 0.9300
C8 N3 1.347(4)
C8 C9 1.460(5)
C9 N4 1.352(5)
C9 C10 1.384(5)
C10 C11 1.359(6)
C10 H10 0.9300
C11 N5 1.339(6)
C11 H11 0.9300
C12 N1 1.453(5)
C12 H12A 0.9600
C12 H12B 0.9600
C12 H12C 0.9600
C13 N5 1.455(6)
C13 H13A 0.9600
C13 H13B 0.9600
C13 H13C 0.9600
Pt1 N3 1.969(3)
Pt1 N2 2.015(3)
Pt1 N4 2.017(3)
Pt1 Cl1 2.2870(11)
O1 Cl2 1.421(3)
O2 Cl2 1.407(5)
O3 Cl2 1.414(4)
O4 Cl2 1.436(4)
N1 N2 1.355(4)
N4 N5 1.355(4)
